data_7245834
loop_
_publ_author_name
'Gugin, Nikita Y.'
'Virovets, Alexander V.'
'Peresypkina, Eugenia'
'Davydova, Elena I.'
'Timoshkin, Alexey Y.'

_publ_section_title
;
 Coordination polymers and molecular complexes of group 13 metal halides
 with bis-pyridylethane: comparison with rigid N-containing ligands
;
_journal_name_full CrystEngComm
_journal_paper_doi 10.1039/D2CE01063A
_journal_year 2022
_chemical_formula_moiety 'C12 H12 Al2 Cl6 N2'
_chemical_formula_sum 'C12 H12 Al2 Cl6 N2'
_chemical_formula_weight 450.90
_chemical_properties_physical Air-sensitive,Moisture-sensitive
_space_group_crystal_system monoclinic
_space_group_IT_number 14
_space_group_name_Hall '-P 2ybc'
_space_group_name_H-M_alt 'P 1 21/c 1'
_atom_sites_solution_hydrogens geom
_audit_creation_date 2021-04-19
_audit_creation_method
;
Olex2 1.3
(compiled 2020.11.12 svn.r5f609507 for OlexSys, GUI svn.r6272)
;
_audit_update_record
;
2022-07-27 deposited with the CCDC.	2022-10-20 downloaded from the CCDC.
;
_cell_angle_alpha 90
_cell_angle_beta 100.461(2)
_cell_angle_gamma 90
_cell_formula_units_Z 2
_cell_length_a 6.47388(17)
_cell_length_b 10.5857(2)
_cell_length_c 14.3038(4)
_cell_measurement_reflns_used 2015
_cell_measurement_temperature 123(2)
_cell_measurement_theta_max 74.1940
_cell_measurement_theta_min 5.2100
_cell_volume 963.95(4)
_computing_cell_refinement 'CrysAlisPro 1.171.39.37b (Rigaku OD, 2017)'
_computing_data_collection 'CrysAlisPro 1.171.39.37b (Rigaku OD, 2017)'
_computing_data_reduction 'CrysAlisPro 1.171.39.37b (Rigaku OD, 2017)'
_computing_molecular_graphics 'Olex2 1.3 (Dolomanov et al., 2009)'
_computing_publication_material 'Olex2 1.3 (Dolomanov et al., 2009)'
_computing_structure_refinement 'SHELXL-2018/3 (Sheldrick, 2018)'
_computing_structure_solution SHELXS
_diffrn_ambient_temperature 123(2)
_diffrn_detector 'CCD plate'
_diffrn_detector_area_resol_mean 5.2548
_diffrn_detector_type AtlasS2
_diffrn_measured_fraction_theta_full 0.991
_diffrn_measured_fraction_theta_max 0.961
_diffrn_measurement_device 'four-circle diffractometer'
_diffrn_measurement_device_type 'Xcalibur, AtlasS2, Gemini ultra'
_diffrn_measurement_method '\w scans'
_diffrn_radiation_monochromator mirror
_diffrn_radiation_probe x-ray
_diffrn_radiation_type CuK\a
_diffrn_radiation_wavelength 1.54178
_diffrn_reflns_av_R_equivalents 0.0198
_diffrn_reflns_av_unetI/netI 0.0239
_diffrn_reflns_Laue_measured_fraction_full 0.991
_diffrn_reflns_Laue_measured_fraction_max 0.961
_diffrn_reflns_limit_h_max 7
_diffrn_reflns_limit_h_min -7
_diffrn_reflns_limit_k_max 13
_diffrn_reflns_limit_k_min -11
_diffrn_reflns_limit_l_max 16
_diffrn_reflns_limit_l_min -17
_diffrn_reflns_number 3274
_diffrn_reflns_point_group_measured_fraction_full 0.991
_diffrn_reflns_point_group_measured_fraction_max 0.961
_diffrn_reflns_theta_full 67.500
_diffrn_reflns_theta_max 74.407
_diffrn_reflns_theta_min 5.229
_diffrn_source 'fine-focus sealed X-ray tube'
_diffrn_source_type 'Enhance Ultra (Cu) X-ray Source'
_exptl_absorpt_coefficient_mu 8.986
_exptl_absorpt_correction_T_max 0.658
_exptl_absorpt_correction_T_min 0.379
_exptl_absorpt_correction_type analytical
_exptl_absorpt_process_details
;
CrysAlisPro 1.171.39.37b (Rigaku Oxford Diffraction, 2017)
Analytical numeric absorption correction using a multifaceted crystal
			model based on expressions derived by R.C. Clark & J.S. Reid.
(Clark, R. C. & Reid, J. S. (1995). Acta Cryst. A51, 887-897)
Empirical absorption correction using spherical harmonics,
 implemented in SCALE3 ABSPACK scaling algorithm.
;
_exptl_crystal_colour colourless
_exptl_crystal_colour_primary colourless
_exptl_crystal_density_diffrn 1.553
_exptl_crystal_description 'cutted prism'
_exptl_crystal_F_000 452
_exptl_crystal_size_max 0.178
_exptl_crystal_size_mid 0.147
_exptl_crystal_size_min 0.056
_refine_diff_density_max 0.325
_refine_diff_density_min -0.299
_refine_diff_density_rms 0.062
_refine_ls_extinction_method none
_refine_ls_goodness_of_fit_ref 0.946
_refine_ls_hydrogen_treatment constr
_refine_ls_matrix_type full
_refine_ls_number_parameters 100
_refine_ls_number_reflns 1886
_refine_ls_number_restraints 0
_refine_ls_restrained_S_all 0.946
_refine_ls_R_factor_all 0.0315
_refine_ls_R_factor_gt 0.0262
_refine_ls_shift/su_max 0.001
_refine_ls_shift/su_mean 0.000
_refine_ls_structure_factor_coef Fsqd
_refine_ls_weighting_details 'w=1/[\s^2^(Fo^2^)+(0.0444P)^2^] where P=(Fo^2^+2Fc^2^)/3'
_refine_ls_weighting_scheme calc
_refine_ls_wR_factor_gt 0.0640
_refine_ls_wR_factor_ref 0.0652
_reflns_Friedel_coverage 0.000
_reflns_number_gt 1554
_reflns_number_total 1886
_reflns_threshold_expression 'I > 2\s(I)'
_cod_data_source_file d2ce01063a2.cif
_cod_data_source_block ayt76
_cod_original_cell_volume 963.96(4)
_cod_database_code 7245834
_shelx_shelxl_version_number 2018/3
_shelx_space_group_comment
;
The symmetry employed for this shelxl refinement is uniquely defined
by the following loop, which should always be used as a source of
symmetry information in preference to the above space-group names.
They are only intended as comments.
;
_shelx_estimated_absorpt_t_max 0.633
_shelx_estimated_absorpt_t_min 0.298
_olex2_refinement_description
;
1.a Secondary CH2 refined with riding coordinates:
 C6(H6A,H6B)
1.b Aromatic/amide H refined with riding coordinates:
 C1(H1), C2(H2), C4(H4), C5(H5)
;
_olex2_submission_special_instructions 'No special instructions were received'

loop_
_space_group_symop_operation_xyz
'x, y, z'
'-x, y+1/2, -z+1/2'
'-x, -y, -z'
'x, -y-1/2, z-1/2'

loop_
_atom_site_label
_atom_site_type_symbol
_atom_site_fract_x
_atom_site_fract_y
_atom_site_fract_z
_atom_site_U_iso_or_equiv
_atom_site_adp_type
_atom_site_occupancy
_atom_site_site_symmetry_order
_atom_site_calc_flag
_atom_site_refinement_flags_posn
_atom_site_refinement_flags_adp
_atom_site_refinement_flags_occupancy
_atom_site_disorder_assembly
_atom_site_disorder_group
Al1 Al 0.45215(7) 0.49065(4) 0.20249(3) 0.01841(12) Uani 1 1 d . . . . .
Cl1 Cl 0.42037(6) 0.49762(4) 0.34707(3) 0.02586(11) Uani 1 1 d . . . . .
Cl2 Cl 0.29919(8) 0.33070(4) 0.13340(3) 0.03536(13) Uani 1 1 d . . . . .
Cl3 Cl 0.76557(6) 0.50068(4) 0.17987(3) 0.03201(12) Uani 1 1 d . . . . .
N1 N 0.3124(2) 0.63697(12) 0.14040(9) 0.0195(3) Uani 1 1 d . . . . .
C1 C 0.3492(3) 0.67007(16) 0.05391(12) 0.0270(4) Uani 1 1 d . . . . .
H1 H 0.455052 0.626379 0.028726 0.032 Uiso 1 1 calc R U . . .
C2 C 0.2392(3) 0.76492(16) 0.00069(11) 0.0272(4) Uani 1 1 d . . . . .
H2 H 0.270011 0.785979 -0.059859 0.033 Uiso 1 1 calc R U . . .
C3 C 0.0825(3) 0.82985(14) 0.03594(11) 0.0205(3) Uani 1 1 d . . . . .
C4 C 0.0478(3) 0.79641(15) 0.12585(11) 0.0237(3) Uani 1 1 d . . . . .
H4 H -0.055798 0.839504 0.152932 0.028 Uiso 1 1 calc R U . . .
C5 C 0.1638(3) 0.70064(15) 0.17577(11) 0.0229(3) Uani 1 1 d . . . . .
H5 H 0.137845 0.678983 0.237057 0.027 Uiso 1 1 calc R U . . .
C6 C -0.0406(3) 0.93494(14) -0.01931(11) 0.0231(3) Uani 1 1 d . . . . .
H6A H -0.190813 0.926522 -0.014927 0.028 Uiso 1 1 calc R U . . .
H6B H -0.028392 0.928250 -0.087131 0.028 Uiso 1 1 calc R U . . .

loop_
_atom_site_aniso_label
_atom_site_aniso_U_11
_atom_site_aniso_U_22
_atom_site_aniso_U_33
_atom_site_aniso_U_23
_atom_site_aniso_U_13
_atom_site_aniso_U_12
Al1 0.0195(2) 0.0129(2) 0.0220(2) 0.00216(15) 0.00160(17) 0.00129(16)
Cl1 0.0280(2) 0.0269(2) 0.02187(18) 0.00473(13) 0.00259(14) -0.00067(14)
Cl2 0.0388(3) 0.0191(2) 0.0455(2) -0.00920(16) 0.00054(18) -0.00406(16)
Cl3 0.0215(2) 0.0349(2) 0.0405(2) 0.00832(17) 0.00785(17) 0.00363(16)
N1 0.0232(7) 0.0137(6) 0.0207(6) 0.0000(5) 0.0016(5) 0.0016(5)
C1 0.0371(10) 0.0218(8) 0.0238(7) 0.0022(6) 0.0097(7) 0.0088(7)
C2 0.0404(10) 0.0211(8) 0.0210(7) 0.0029(6) 0.0079(7) 0.0067(7)
C3 0.0238(8) 0.0112(6) 0.0235(7) -0.0012(5) -0.0036(6) -0.0019(6)
C4 0.0226(8) 0.0207(8) 0.0278(8) 0.0008(6) 0.0043(6) 0.0041(6)
C5 0.0260(8) 0.0208(7) 0.0220(7) 0.0017(6) 0.0049(6) 0.0015(6)
C6 0.0273(9) 0.0134(7) 0.0250(7) -0.0004(6) -0.0050(6) 0.0016(6)

loop_
_atom_type_symbol
_atom_type_description
_atom_type_scat_dispersion_real
_atom_type_scat_dispersion_imag
_atom_type_scat_source
C C 0.0181 0.0091 'International Tables Vol C Tables 4.2.6.8 and 6.1.1.4'
H H 0.0000 0.0000 'International Tables Vol C Tables 4.2.6.8 and 6.1.1.4'
N N 0.0311 0.0180 'International Tables Vol C Tables 4.2.6.8 and 6.1.1.4'
Al Al 0.2130 0.2455 'International Tables Vol C Tables 4.2.6.8 and 6.1.1.4'
Cl Cl 0.3639 0.7018 'International Tables Vol C Tables 4.2.6.8 and 6.1.1.4'

loop_
_geom_angle_atom_site_label_1
_geom_angle_atom_site_label_2
_geom_angle_atom_site_label_3
_geom_angle
_geom_angle_site_symmetry_1
_geom_angle_site_symmetry_3
_geom_angle_publ_flag
Cl2 Al1 Cl1 111.37(3) . . ?
Cl2 Al1 Cl3 110.47(3) . . ?
Cl3 Al1 Cl1 114.46(3) . . ?
N1 Al1 Cl1 107.54(5) . . ?
N1 Al1 Cl2 106.70(4) . . ?
N1 Al1 Cl3 105.81(5) . . ?
C1 N1 Al1 119.02(11) . . ?
C5 N1 Al1 122.47(11) . . ?
C5 N1 C1 118.20(14) . . ?
N1 C1 H1 118.8 . . ?
N1 C1 C2 122.43(16) . . ?
C2 C1 H1 118.8 . . ?
C1 C2 H2 120.1 . . ?
C1 C2 C3 119.80(16) . . ?
C3 C2 H2 120.1 . . ?
C2 C3 C6 121.67(15) . . ?
C4 C3 C2 117.36(15) . . ?
C4 C3 C6 120.94(15) . . ?
C3 C4 H4 120.0 . . ?
C5 C4 C3 120.07(16) . . ?
C5 C4 H4 120.0 . . ?
N1 C5 C4 122.11(15) . . ?
N1 C5 H5 118.9 . . ?
C4 C5 H5 118.9 . . ?
C3 C6 C6 111.03(15) . 3_575 ?
C3 C6 H6A 109.4 . . ?
C3 C6 H6B 109.4 . . ?
C6 C6 H6A 109.4 3_575 . ?
C6 C6 H6B 109.4 3_575 . ?
H6A C6 H6B 108.0 . . ?

loop_
_geom_bond_atom_site_label_1
_geom_bond_atom_site_label_2
_geom_bond_distance
_geom_bond_site_symmetry_2
_geom_bond_publ_flag
Al1 Cl1 2.1163(6) . ?
Al1 Cl2 2.1139(6) . ?
Al1 Cl3 2.1146(6) . ?
Al1 N1 1.9275(13) . ?
N1 C1 1.348(2) . ?
N1 C5 1.346(2) . ?
C1 H1 0.9500 . ?
C1 C2 1.378(2) . ?
C2 H2 0.9500 . ?
C2 C3 1.393(2) . ?
C3 C4 1.391(2) . ?
C3 C6 1.506(2) . ?
C4 H4 0.9500 . ?
C4 C5 1.381(2) . ?
C5 H5 0.9500 . ?
C6 C6 1.540(3) 3_575 ?
C6 H6A 0.9900 . ?
C6 H6B 0.9900 . ?

loop_
_geom_hbond_atom_site_label_D
_geom_hbond_atom_site_label_H
_geom_hbond_atom_site_label_A
_geom_hbond_distance_DH
_geom_hbond_distance_HA
_geom_hbond_distance_DA
_geom_hbond_angle_DHA
_geom_hbond_site_symmetry_A
_geom_hbond_publ_flag
C1 H1 Cl3 0.95 2.98 3.4587(18) 112.3 . yes
C2 H2 Cl1 0.95 2.90 3.6687(18) 138.3 4_575 yes
C4 H4 Cl1 0.95 2.89 3.7815(17) 156.1 2 yes
C5 H5 Cl1 0.95 2.91 3.4502(16) 117.3 . yes
